data_4325182
loop_
_publ_author_name
'Juan Diwu'
'Shuao Wang'
'Justin J. Good'
'Victoria H. DiStefano'
'Thomas E. Albrecht-Schmitt'

_publ_section_title
;
 Deviation Between the Chemistry of Ce(IV) and Pu(IV) and Routes to
 Ordered and Disordered Heterobimetallic 4f/5f and 5f/5f Phosphonates
;
_journal_name_full 'Inorganic Chemistry'
_journal_page_first 4842
_journal_page_last 4850
_journal_paper_doi 10.1021/ic200006m
_journal_volume 50
_journal_year 2011
_chemical_formula_moiety (UO2)[C6H4(PO3H)2](H2O).H2O
_chemical_formula_sum 'C6 H6 O10 P2 U'
_chemical_formula_weight 538.08
_chemical_name_common 'Uranium 1,2-Phenyldiphosphonate'
_chemical_name_systematic
; 
 ? 
;
_space_group_IT_number 14
_symmetry_cell_setting monoclinic
_symmetry_space_group_name_Hall '-P 2yn'
_symmetry_space_group_name_H-M 'P 1 21/n 1'
_atom_sites_solution_hydrogens geom
_atom_sites_solution_primary direct
_atom_sites_solution_secondary difmap
_audit_creation_method SHELXL-97
_cell_angle_alpha 90.00
_cell_angle_beta 92.0730(10)
_cell_angle_gamma 90.00
_cell_formula_units_Z 4
_cell_length_a 9.1781(7)
_cell_length_b 7.2095(6)
_cell_length_c 19.3227(15)
_cell_measurement_reflns_used 2745
_cell_measurement_temperature 100(2)
_cell_measurement_theta_max 27.47
_cell_measurement_theta_min 2.11
_cell_volume 1277.74(18)
_computing_cell_refinement 'SMART SAINT'
_computing_data_collection SMART
_computing_data_reduction SAINT
_computing_molecular_graphics 'SHELXP-97 (Sheldrick, 1997)'
_computing_publication_material 'SHELCIF-97 (Sheldrick, 2000)'
_computing_structure_refinement 'SHELXL-97 (Sheldrick, 1997)'
_computing_structure_solution 'SHELXS-97 (Sheldrick, 1990)'
_diffrn_ambient_temperature 100(2)
_diffrn_detector_area_resol_mean 0
_diffrn_measured_fraction_theta_full 0.993
_diffrn_measured_fraction_theta_max 0.993
_diffrn_measurement_device_type 'Bruker APEXII'
_diffrn_measurement_method '0.3 wide w/ exposures'
_diffrn_radiation_monochromator 'Quazar optics'
_diffrn_radiation_source 'Imus microdocused'
_diffrn_radiation_type MoK\a
_diffrn_radiation_wavelength 0.71073
_diffrn_reflns_av_R_equivalents 0.0194
_diffrn_reflns_av_sigmaI/netI 0.0137
_diffrn_reflns_limit_h_max 11
_diffrn_reflns_limit_h_min -11
_diffrn_reflns_limit_k_max 9
_diffrn_reflns_limit_k_min -9
_diffrn_reflns_limit_l_max 24
_diffrn_reflns_limit_l_min -24
_diffrn_reflns_number 14217
_diffrn_reflns_theta_full 27.47
_diffrn_reflns_theta_max 27.47
_diffrn_reflns_theta_min 2.11
_exptl_absorpt_coefficient_mu 12.997
_exptl_absorpt_correction_T_max 0.626
_exptl_absorpt_correction_T_min 0.422
_exptl_absorpt_correction_type numerical
_exptl_absorpt_process_details SHELXPREP
_exptl_crystal_colour YELLOW
_exptl_crystal_density_diffrn 2.797
_exptl_crystal_density_meas ?
_exptl_crystal_description BLOCK
_exptl_crystal_F_000 976
_exptl_crystal_size_max 0.087
_exptl_crystal_size_mid 0.056
_exptl_crystal_size_min 0.036
_refine_diff_density_max 0.801
_refine_diff_density_min -0.401
_refine_diff_density_rms 0.103
_refine_ls_extinction_method none
_refine_ls_goodness_of_fit_ref 1.071
_refine_ls_hydrogen_treatment mixed
_refine_ls_matrix_type full
_refine_ls_number_parameters 168
_refine_ls_number_reflns 2905
_refine_ls_number_restraints 0
_refine_ls_restrained_S_all 1.071
_refine_ls_R_factor_all 0.0139
_refine_ls_R_factor_gt 0.0126
_refine_ls_shift/su_max 0.001
_refine_ls_shift/su_mean 0.000
_refine_ls_structure_factor_coef Fsqd
_refine_ls_weighting_details 'calc w=1/[\s^2^(Fo^2^)+(0.0140P)^2^+2.7970P] where P=(Fo^2^+2Fc^2^)/3'
_refine_ls_weighting_scheme calc
_refine_ls_wR_factor_gt 0.0325
_refine_ls_wR_factor_ref 0.0330
_reflns_number_gt 2745
_reflns_number_total 2905
_reflns_threshold_expression >2sigma(I)
_cod_data_source_file ic200006m_si_002_3.cif
_cod_data_source_block UO2PhP2-2
_cod_depositor_comments
;
The following automatic conversions were performed:

'_exptl_crystal_density_meas' value 'N/A' was changed to '?' - the
value is perceived as not measured.

Automatic conversion script
Id: cif_fix_values 3008 2015-01-20 13:52:24Z robertas 
;
_cod_database_code 4325182

loop_
_symmetry_equiv_pos_as_xyz
'x, y, z'
'-x+1/2, y+1/2, -z+1/2'
'-x, -y, -z'
'x-1/2, -y-1/2, z-1/2'

loop_
_atom_site_label
_atom_site_type_symbol
_atom_site_fract_x
_atom_site_fract_y
_atom_site_fract_z
_atom_site_U_iso_or_equiv
_atom_site_adp_type
_atom_site_occupancy
_atom_site_symmetry_multiplicity
_atom_site_calc_flag
_atom_site_refinement_flags
U1 U 0.734994(9) 0.377085(13) 0.100909(4) 0.00742(4) Uani 1 1 d .
P2 P 0.59883(7) 0.68988(9) 0.23389(3) 0.00819(12) Uani 1 1 d .
P1 P 0.58784(7) 0.30682(9) -0.07496(3) 0.00811(12) Uani 1 1 d .
O3 O 0.6933(2) 0.3763(3) -0.01953(9) 0.0122(4) Uani 1 1 d .
O4 O 0.5610(2) 0.6063(3) 0.07797(9) 0.0121(4) Uani 1 1 d .
O2 O 0.5988(2) 0.2025(3) 0.10646(9) 0.0129(4) Uani 1 1 d .
O6 O 0.8655(2) 0.2267(3) 0.19055(9) 0.0119(4) Uani 1 1 d .
O1 O 0.8708(2) 0.5485(3) 0.09050(9) 0.0145(4) Uani 1 1 d .
O9 O 0.9067(2) 0.1552(3) 0.05152(11) 0.0246(5) Uani 1 1 d .
O7 O 0.67105(19) 0.5130(3) 0.20931(9) 0.0110(4) Uani 1 1 d .
O8 O 0.6483(2) 0.8609(3) 0.18931(9) 0.0129(4) Uani 1 1 d .
O5 O 0.5703(2) 0.0899(3) -0.06132(10) 0.0125(4) Uani 1 1 d .
O1W O 0.8021(3) -0.1515(4) -0.01622(15) 0.0324(6) Uani 1 1 d .
C2 C 0.4034(3) 0.6780(4) 0.22177(13) 0.0090(5) Uani 1 1 d .
C1 C 0.6730(3) 0.3257(4) -0.15724(13) 0.0089(5) Uani 1 1 d .
C6 C 0.8250(3) 0.3299(4) -0.15488(13) 0.0121(5) Uani 1 1 d .
H6A H 0.8764 0.3330 -0.1114 0.015 Uiso 1 1 calc R
C3 C 0.3246(3) 0.6761(4) 0.28221(13) 0.0120(5) Uani 1 1 d .
H3A H 0.3752 0.6772 0.3260 0.014 Uiso 1 1 calc R
C5 C 0.9023(3) 0.3296(4) -0.21577(14) 0.0148(5) Uiso 1 1 d .
H5A H 1.0059 0.3308 -0.2137 0.018 Uiso 1 1 calc R
C4 C 0.1729(3) 0.6726(4) 0.27923(14) 0.0148(5) Uiso 1 1 d .
H4A H 0.1208 0.6717 0.3208 0.018 Uiso 1 1 calc R
H1 H 0.720(4) -0.105(5) -0.0367(18) 0.018 Uiso 1 1 d .
H2 H 0.780(4) -0.223(5) 0.001(2) 0.018 Uiso 1 1 d .

loop_
_atom_site_aniso_label
_atom_site_aniso_U_11
_atom_site_aniso_U_22
_atom_site_aniso_U_33
_atom_site_aniso_U_23
_atom_site_aniso_U_13
_atom_site_aniso_U_12
U1 0.00663(5) 0.01066(5) 0.00487(5) 0.00029(3) -0.00102(3) -0.00003(3)
P2 0.0080(3) 0.0109(3) 0.0056(3) -0.0001(2) -0.0017(2) -0.0002(2)
P1 0.0084(3) 0.0104(3) 0.0055(3) 0.0000(2) -0.0015(2) 0.0006(2)
O3 0.0111(9) 0.0182(10) 0.0072(8) -0.0008(7) -0.0021(7) -0.0003(7)
O4 0.0119(9) 0.0162(10) 0.0082(8) -0.0014(7) -0.0021(7) 0.0044(7)
O2 0.0133(9) 0.0144(9) 0.0110(9) 0.0013(7) -0.0016(7) -0.0041(7)
O6 0.0123(9) 0.0158(9) 0.0074(8) 0.0009(7) -0.0012(7) 0.0029(7)
O1 0.0114(9) 0.0221(10) 0.0099(9) 0.0022(8) -0.0014(7) -0.0057(8)
O9 0.0240(11) 0.0371(13) 0.0125(10) -0.0051(9) -0.0012(8) 0.0178(10)
O7 0.0112(9) 0.0141(9) 0.0075(8) 0.0002(7) -0.0009(7) 0.0031(7)
O8 0.0163(9) 0.0135(9) 0.0088(9) 0.0024(7) -0.0015(7) -0.0034(7)
O5 0.0134(9) 0.0115(9) 0.0126(9) 0.0022(7) 0.0007(7) -0.0002(7)
O1W 0.0291(13) 0.0248(13) 0.0433(16) 0.0180(11) 0.0030(11) 0.0066(11)
C2 0.0086(11) 0.0094(11) 0.0088(11) 0.0008(9) -0.0015(9) 0.0000(9)
C1 0.0100(12) 0.0088(11) 0.0079(11) -0.0002(9) -0.0008(9) -0.0001(9)
C6 0.0113(12) 0.0146(13) 0.0102(12) -0.0002(10) -0.0018(9) -0.0021(10)
C3 0.0140(12) 0.0135(12) 0.0084(11) 0.0003(10) -0.0012(9) 0.0002(10)

loop_
_atom_type_symbol
_atom_type_description
_atom_type_scat_dispersion_real
_atom_type_scat_dispersion_imag
_atom_type_scat_source
C C 0.0033 0.0016 'International Tables Vol C Tables 4.2.6.8 and 6.1.1.4'
O O 0.0106 0.0060 'International Tables Vol C Tables 4.2.6.8 and 6.1.1.4'
P P 0.1023 0.0942 'International Tables Vol C Tables 4.2.6.8 and 6.1.1.4'
U U -9.6767 9.6646 'International Tables Vol C Tables 4.2.6.8 and 6.1.1.4'
H H 0.0000 0.0000 'International Tables Vol C Tables 4.2.6.8 and 6.1.1.4'

loop_
_geom_angle_atom_site_label_1
_geom_angle_atom_site_label_2
_geom_angle_atom_site_label_3
_geom_angle
_geom_angle_site_symmetry_1
_geom_angle_site_symmetry_3
O1 U1 O2 176.90(8) . .
O1 U1 O4 87.94(8) . .
O2 U1 O4 92.02(8) . .
O1 U1 O6 93.66(8) . .
O2 U1 O6 88.24(7) . .
O4 U1 O6 143.09(6) . .
O1 U1 O3 88.82(7) . .
O2 U1 O3 88.19(7) . .
O4 U1 O3 74.15(6) . .
O6 U1 O3 142.70(6) . .
O1 U1 O7 90.54(8) . .
O2 U1 O7 92.40(7) . .
O4 U1 O7 71.90(6) . .
O6 U1 O7 71.21(6) . .
O3 U1 O7 146.04(6) . .
O1 U1 O9 86.92(9) . .
O2 U1 O9 91.40(9) . .
O4 U1 O9 146.22(7) . .
O6 U1 O9 70.60(7) . .
O3 U1 O9 72.39(7) . .
O7 U1 O9 141.47(6) . .
O6 P2 O7 111.60(10) 2_655 .
O6 P2 O8 109.48(10) 2_655 .
O7 P2 O8 110.30(11) . .
O6 P2 C2 108.34(11) 2_655 .
O7 P2 C2 111.25(11) . .
O8 P2 C2 105.69(11) . .
O4 P1 O3 116.74(11) 3_665 .
O4 P1 O5 108.56(11) 3_665 .
O3 P1 O5 105.95(10) . .
O4 P1 C1 110.93(11) 3_665 .
O3 P1 C1 108.35(11) . .
O5 P1 C1 105.63(11) . .
P1 O3 U1 141.79(11) . .
P1 O4 U1 156.85(12) 3_665 .
P2 O6 U1 152.50(11) 2_645 .
P2 O7 U1 137.45(10) . .
C3 C2 C1 118.9(2) . 3_665
C3 C2 P2 115.79(19) . .
C1 C2 P2 125.26(19) 3_665 .
C6 C1 C2 119.7(2) . 3_665
C6 C1 P1 115.99(18) . .
C2 C1 P1 124.17(19) 3_665 .
C1 C6 C5 120.7(2) . .
C4 C3 C2 120.9(2) . .
C4 C5 C6 119.6(3) 3_665 .
C5 C4 C3 120.2(3) 3_665 .

loop_
_geom_bond_atom_site_label_1
_geom_bond_atom_site_label_2
_geom_bond_distance
_geom_bond_site_symmetry_2
U1 O1 1.7721(19) .
U1 O2 1.7798(18) .
U1 O4 2.3296(18) .
U1 O6 2.3364(17) .
U1 O3 2.3448(18) .
U1 O7 2.4045(18) .
U1 O9 2.462(2) .
P2 O6 1.5084(18) 2_655
P2 O7 1.5209(19) .
P2 O8 1.5803(19) .
P2 C2 1.802(3) .
P1 O4 1.5018(19) 3_665
P1 O3 1.5033(19) .
P1 O5 1.5948(19) .
P1 C1 1.802(3) .
O4 P1 1.5018(19) 3_665
O6 P2 1.5084(18) 2_645
C2 C3 1.396(4) .
C2 C1 1.409(3) 3_665
C1 C6 1.394(3) .
C1 C2 1.409(3) 3_665
C6 C5 1.396(4) .
C3 C4 1.391(4) .
C5 C4 1.385(4) 3_665
C4 C5 1.385(4) 3_665
